data_4337743
loop_
_publ_author_name
'K\"a\&s, Martina'
'Hohenberger, Johannes'
'Adelhardt, Mario'
'Zolnhofer, Eva M.'
'Mossin, Susanne'
'Heinemann, Frank W.'
'Sutter, J\"org'
'Meyer, Karsten'

_publ_section_title
;
 Synthesis and characterization of divalent manganese, iron, and cobalt
 complexes in tripodal phenolate/n-heterocyclic carbene ligand
 environments.
;
_journal_issue 5
_journal_name_full 'Inorganic chemistry'
_journal_page_first 2460
_journal_page_last 2470
_journal_paper_doi 10.1021/ic4024053
_journal_volume 53
_journal_year 2014
_chemical_formula_moiety 'C45 H66 Co N O3, C36 H30 N P2, 2(C2 H3 N)'
_chemical_formula_sum 'C85 H102 Co N4 O3 P2'
_chemical_formula_weight 1348.58
_chemical_name_systematic
; 
 ? 
;
_space_group_IT_number 2
_symmetry_cell_setting triclinic
_symmetry_space_group_name_Hall '-P 1'
_symmetry_space_group_name_H-M 'P -1'
_atom_sites_solution_hydrogens geom
_atom_sites_solution_primary direct
_atom_sites_solution_secondary difmap
_audit_creation_method SHELXL-97
_cell_angle_alpha 66.569(5)
_cell_angle_beta 84.488(7)
_cell_angle_gamma 65.275(5)
_cell_formula_units_Z 2
_cell_length_a 15.3028(12)
_cell_length_b 15.9303(9)
_cell_length_c 18.7040(13)
_cell_measurement_reflns_used 187
_cell_measurement_temperature 150(2)
_cell_measurement_theta_max 20.00
_cell_measurement_theta_min 6.00
_cell_volume 3786.6(5)
_computing_cell_refinement 'EVALCCD (Duisenberg, 2003)'
_computing_data_collection 'COLLECT (Bruker-Nonius, 2002)'
_computing_data_reduction 'EVALCCD (Duisenberg, 2003)'
_computing_molecular_graphics 'SHELXTL 6.12 (Bruker AXS, 2002)'
_computing_publication_material 'SHELXTL 6.12 (Bruker AXS, 2002)'
_computing_structure_refinement 'SHELXTL 6.12 (Bruker AXS, 2002)'
_computing_structure_solution 'SHELXTL 6.12 (Bruker AXS, 2002)'
_diffrn_ambient_temperature 150(2)
_diffrn_detector_area_resol_mean 9
_diffrn_measured_fraction_theta_full 0.995
_diffrn_measured_fraction_theta_max 0.995
_diffrn_measurement_device_type 'Bruker-Nonius KappaCCD'
_diffrn_measurement_method
;
 \f- and \w-rotations with 2.00 \% and 250 sec per frame
;
_diffrn_radiation_monochromator graphite
_diffrn_radiation_source 'fine-focus sealed tube'
_diffrn_radiation_type MoK\a
_diffrn_radiation_wavelength 0.71073
_diffrn_reflns_av_R_equivalents 0.0543
_diffrn_reflns_av_sigmaI/netI 0.0446
_diffrn_reflns_limit_h_max 19
_diffrn_reflns_limit_h_min -19
_diffrn_reflns_limit_k_max 20
_diffrn_reflns_limit_k_min -20
_diffrn_reflns_limit_l_max 23
_diffrn_reflns_limit_l_min -23
_diffrn_reflns_number 75004
_diffrn_reflns_theta_full 27.10
_diffrn_reflns_theta_max 27.10
_diffrn_reflns_theta_min 2.80
_exptl_absorpt_coefficient_mu 0.319
_exptl_absorpt_correction_T_max 0.960
_exptl_absorpt_correction_T_min 0.852
_exptl_absorpt_correction_type multi-scan
_exptl_absorpt_process_details 'SADABS, Bruker-AXS, 2002'
_exptl_crystal_colour blue
_exptl_crystal_density_diffrn 1.183
_exptl_crystal_density_method 'not measured'
_exptl_crystal_description prism
_exptl_crystal_F_000 1442
_exptl_crystal_size_max 0.20
_exptl_crystal_size_mid 0.18
_exptl_crystal_size_min 0.13
_refine_diff_density_max 0.638
_refine_diff_density_min -0.445
_refine_diff_density_rms 0.063
_refine_ls_extinction_method none
_refine_ls_goodness_of_fit_ref 1.128
_refine_ls_hydrogen_treatment constr
_refine_ls_matrix_type full
_refine_ls_number_parameters 1027
_refine_ls_number_reflns 16637
_refine_ls_number_restraints 192
_refine_ls_restrained_S_all 1.130
_refine_ls_R_factor_all 0.0759
_refine_ls_R_factor_gt 0.0479
_refine_ls_shift/su_max 0.008
_refine_ls_shift/su_mean 0.000
_refine_ls_structure_factor_coef Fsqd
_refine_ls_weighting_details 'calc w=1/[\s^2^(Fo^2^)+(0.0281P)^2^+4.9625P] where P=(Fo^2^+2Fc^2^)/3'
_refine_ls_weighting_scheme calc
_refine_ls_wR_factor_gt 0.1089
_refine_ls_wR_factor_ref 0.1215
_reflns_number_gt 12459
_reflns_number_total 16637
_reflns_threshold_expression >2sigma(I)
_cod_data_source_file ic4024053_si_002.cif
_cod_data_source_block sm0805a
_cod_original_sg_symbol_Hall -P1
_cod_original_sg_symbol_H-M P-1
_cod_database_code 4337743

loop_
_symmetry_equiv_pos_as_xyz
'x, y, z'
'-x, -y, -z'

loop_
_atom_site_label
_atom_site_type_symbol
_atom_site_fract_x
_atom_site_fract_y
_atom_site_fract_z
_atom_site_U_iso_or_equiv
_atom_site_adp_type
_atom_site_occupancy
_atom_site_symmetry_multiplicity
_atom_site_calc_flag
_atom_site_refinement_flags
_atom_site_disorder_assembly
_atom_site_disorder_group
Co1 Co 0.80937(2) 0.34337(2) 0.794455(18) 0.01627(8) Uani 1 1 d . . .
O1 O 0.70606(12) 0.31077(12) 0.78335(9) 0.0197(3) Uani 1 1 d . . .
O2 O 0.79751(12) 0.43984(12) 0.83483(10) 0.0224(4) Uani 1 1 d . . .
O3 O 0.93276(12) 0.23521(12) 0.80645(10) 0.0234(4) Uani 1 1 d . . .
N1 N 0.81211(13) 0.42897(14) 0.67810(11) 0.0174(4) Uani 1 1 d . . .
C1 C 0.71795(16) 0.46092(17) 0.63773(14) 0.0186(5) Uani 1 1 d . . .
H1A H 0.7181 0.5019 0.5817 0.022 Uiso 1 1 calc R . .
H1B H 0.6666 0.5047 0.6596 0.022 Uiso 1 1 calc R . .
C2 C 0.69293(16) 0.37652(17) 0.64373(13) 0.0176(5) Uani 1 1 d . . .
C3 C 0.68534(16) 0.30699(17) 0.71721(13) 0.0176(4) Uani 1 1 d . . .
C4 C 0.65378(17) 0.23419(17) 0.71913(14) 0.0196(5) Uani 1 1 d . . .
C5 C 0.62994(17) 0.23568(18) 0.64867(14) 0.0211(5) Uani 1 1 d . . .
H5A H 0.6071 0.1879 0.6504 0.025 Uiso 1 1 calc R . .
C6 C 0.63748(16) 0.30310(18) 0.57556(14) 0.0200(5) Uani 1 1 d . A .
C7 C 0.66954(16) 0.37293(17) 0.57505(14) 0.0196(5) Uani 1 1 d . . .
H7A H 0.6758 0.4199 0.5262 0.024 Uiso 1 1 calc R . .
C8 C 0.82621(17) 0.51799(17) 0.67173(14) 0.0201(5) Uani 1 1 d . . .
H8A H 0.8210 0.5616 0.6156 0.024 Uiso 1 1 calc R . .
H8B H 0.8926 0.4950 0.6934 0.024 Uiso 1 1 calc R . .
C9 C 0.75625(17) 0.58052(17) 0.71265(14) 0.0191(5) Uani 1 1 d . . .
C10 C 0.75005(17) 0.53814(17) 0.79392(14) 0.0191(5) Uani 1 1 d . . .
C11 C 0.69210(16) 0.60305(17) 0.83165(14) 0.0196(5) Uani 1 1 d . . .
C12 C 0.64400(17) 0.70543(17) 0.78529(15) 0.0223(5) Uani 1 1 d . . .
H12A H 0.6069 0.7488 0.8106 0.027 Uiso 1 1 calc R . .
C13 C 0.64655(17) 0.74855(17) 0.70436(15) 0.0232(5) Uani 1 1 d . B .
C14 C 0.70308(17) 0.68364(17) 0.66943(15) 0.0219(5) Uani 1 1 d . . .
H14A H 0.7059 0.7100 0.6143 0.026 Uiso 1 1 calc R . .
C15 C 0.89227(17) 0.36639(17) 0.64465(14) 0.0201(5) Uani 1 1 d . . .
H15A H 0.8959 0.4092 0.5900 0.024 Uiso 1 1 calc R . .
H15B H 0.8765 0.3127 0.6434 0.024 Uiso 1 1 calc R . .
C16 C 0.99025(17) 0.31809(17) 0.68810(14) 0.0199(5) Uani 1 1 d . . .
C17 C 1.00545(16) 0.25036(17) 0.76736(14) 0.0188(5) Uani 1 1 d . . .
C18 C 1.10133(17) 0.19745(18) 0.80425(14) 0.0221(5) Uani 1 1 d . . .
C19 C 1.17439(17) 0.21865(18) 0.76130(15) 0.0238(5) Uani 1 1 d . . .
H19A H 1.2379 0.1838 0.7864 0.029 Uiso 1 1 calc R . .
C20 C 1.16066(18) 0.28744(18) 0.68410(15) 0.0234(5) Uani 1 1 d . C .
C21 C 1.06684(17) 0.33638(17) 0.64872(14) 0.0218(5) Uani 1 1 d . . .
H21A H 1.0546 0.3838 0.5960 0.026 Uiso 1 1 calc R . .
C22 C 0.64507(18) 0.15649(18) 0.79734(15) 0.0234(5) Uani 1 1 d . . .
C23 C 0.6086(2) 0.0854(2) 0.78688(18) 0.0375(7) Uani 1 1 d . . .
H23A H 0.5444 0.1246 0.7585 0.056 Uiso 1 1 calc R . .
H23B H 0.6048 0.0370 0.8383 0.056 Uiso 1 1 calc R . .
H23C H 0.6533 0.0492 0.7572 0.056 Uiso 1 1 calc R . .
C24 C 0.7447(2) 0.09013(19) 0.84354(15) 0.0291(6) Uani 1 1 d . . .
H24A H 0.7733 0.1330 0.8476 0.044 Uiso 1 1 calc R . .
H24B H 0.7869 0.0486 0.8164 0.044 Uiso 1 1 calc R . .
H24C H 0.7374 0.0465 0.8961 0.044 Uiso 1 1 calc R . .
C25 C 0.5722(2) 0.2099(2) 0.84469(16) 0.0310(6) Uani 1 1 d . . .
H25A H 0.5076 0.2445 0.8174 0.047 Uiso 1 1 calc R . .
H25B H 0.5907 0.2590 0.8503 0.047 Uiso 1 1 calc R . .
H25C H 0.5719 0.1601 0.8966 0.047 Uiso 1 1 calc R . .
C26 C 0.60525(18) 0.3040(2) 0.50018(15) 0.0244(5) Uani 1 1 d . . .
C27 C 0.5019(5) 0.3750(6) 0.4771(4) 0.057(2) Uani 0.758(8) 1 d PU A 1
H27A H 0.4948 0.4437 0.4635 0.085 Uiso 0.758(8) 1 calc PR A 1
H27B H 0.4632 0.3573 0.5207 0.085 Uiso 0.758(8) 1 calc PR A 1
H27C H 0.4796 0.3707 0.4317 0.085 Uiso 0.758(8) 1 calc PR A 1
C28 C 0.6674(3) 0.3321(4) 0.4351(2) 0.0333(11) Uani 0.758(8) 1 d PU A 1
H28A H 0.7345 0.2821 0.4501 0.050 Uiso 0.758(8) 1 calc PR A 1
H28B H 0.6639 0.3985 0.4257 0.050 Uiso 0.758(8) 1 calc PR A 1
H28C H 0.6441 0.3339 0.3873 0.050 Uiso 0.758(8) 1 calc PR A 1
C29 C 0.6161(5) 0.1971(4) 0.5126(3) 0.0463(13) Uani 0.758(8) 1 d PU A 1
H29A H 0.6820 0.1477 0.5343 0.069 Uiso 0.758(8) 1 calc PR A 1
H29B H 0.6032 0.1969 0.4624 0.069 Uiso 0.758(8) 1 calc PR A 1
H29C H 0.5700 0.1794 0.5490 0.069 Uiso 0.758(8) 1 calc PR A 1
C27A C 0.4916(16) 0.3348(19) 0.4968(14) 0.047(4) Uani 0.242(8) 1 d PU A 2
H27D H 0.4777 0.2820 0.5386 0.070 Uiso 0.242(8) 1 calc PR A 2
H27E H 0.4695 0.3429 0.4460 0.070 Uiso 0.242(8) 1 calc PR A 2
H27F H 0.4581 0.3983 0.5036 0.070 Uiso 0.242(8) 1 calc PR A 2
C28A C 0.6124(12) 0.3971(14) 0.4238(7) 0.045(3) Uani 0.242(8) 1 d PU A 2
H28D H 0.6798 0.3880 0.4198 0.068 Uiso 0.242(8) 1 calc PR A 2
H28E H 0.5731 0.4607 0.4292 0.068 Uiso 0.242(8) 1 calc PR A 2
H28F H 0.5884 0.3982 0.3765 0.068 Uiso 0.242(8) 1 calc PR A 2
C29A C 0.6606(14) 0.2121(14) 0.4918(10) 0.053(4) Uani 0.242(8) 1 d PU A 2
H29D H 0.7280 0.2030 0.4865 0.080 Uiso 0.242(8) 1 calc PR A 2
H29E H 0.6351 0.2135 0.4451 0.080 Uiso 0.242(8) 1 calc PR A 2
H29F H 0.6572 0.1563 0.5380 0.080 Uiso 0.242(8) 1 calc PR A 2
C30 C 0.68278(18) 0.56008(18) 0.91975(15) 0.0228(5) Uani 1 1 d . . .
C31 C 0.6288(2) 0.4919(2) 0.93814(16) 0.0313(6) Uani 1 1 d . . .
H31A H 0.6619 0.4400 0.9173 0.047 Uiso 1 1 calc R . .
H31B H 0.5625 0.5325 0.9139 0.047 Uiso 1 1 calc R . .
H31C H 0.6278 0.4598 0.9949 0.047 Uiso 1 1 calc R . .
C32 C 0.78202(19) 0.4995(2) 0.96612(16) 0.0287(6) Uani 1 1 d . . .
H32A H 0.8177 0.5418 0.9522 0.043 Uiso 1 1 calc R . .
H32B H 0.8182 0.4405 0.9536 0.043 Uiso 1 1 calc R . .
H32C H 0.7736 0.4776 1.0222 0.043 Uiso 1 1 calc R . .
C33 C 0.6245(2) 0.6432(2) 0.94966(17) 0.0326(6) Uani 1 1 d . . .
H33A H 0.6559 0.6892 0.9378 0.049 Uiso 1 1 calc R . .
H33B H 0.6217 0.6127 1.0063 0.049 Uiso 1 1 calc R . .
H33C H 0.5589 0.6806 0.9239 0.049 Uiso 1 1 calc R . .
C34 C 0.59078(19) 0.86197(18) 0.65640(16) 0.0283(6) Uani 1 1 d . . .
C35 C 0.5178(4) 0.8743(4) 0.5973(4) 0.0375(15) Uani 0.511(5) 1 d P B 1
H35A H 0.5528 0.8423 0.5617 0.056 Uiso 0.511(5) 1 calc PR B 1
H35B H 0.4790 0.9460 0.5671 0.056 Uiso 0.511(5) 1 calc PR B 1
H35C H 0.4752 0.8423 0.6256 0.056 Uiso 0.511(5) 1 calc PR B 1
C36 C 0.6542(5) 0.9088(4) 0.6196(5) 0.050(2) Uani 0.511(5) 1 d P B 1
H36A H 0.6918 0.8780 0.5841 0.075 Uiso 0.511(5) 1 calc PR B 1
H36B H 0.6981 0.8997 0.6596 0.075 Uiso 0.511(5) 1 calc PR B 1
H36C H 0.6162 0.9808 0.5898 0.075 Uiso 0.511(5) 1 calc PR B 1
C37 C 0.5239(5) 0.9159(4) 0.7105(4) 0.052(2) Uani 0.511(5) 1 d P B 1
H37A H 0.4781 0.8859 0.7329 0.078 Uiso 0.511(5) 1 calc PR B 1
H37B H 0.4883 0.9879 0.6789 0.078 Uiso 0.511(5) 1 calc PR B 1
H37C H 0.5643 0.9071 0.7528 0.078 Uiso 0.511(5) 1 calc PR B 1
C35A C 0.4864(4) 0.8959(4) 0.6554(4) 0.0387(16) Uani 0.489(5) 1 d P B 2
H35D H 0.4661 0.8629 0.6301 0.058 Uiso 0.489(5) 1 calc PR B 2
H35E H 0.4551 0.9690 0.6263 0.058 Uiso 0.489(5) 1 calc PR B 2
H35F H 0.4675 0.8788 0.7092 0.058 Uiso 0.489(5) 1 calc PR B 2
C36A C 0.6166(5) 0.8937(4) 0.5675(4) 0.0405(17) Uani 0.489(5) 1 d P B 2
H36D H 0.6867 0.8712 0.5657 0.061 Uiso 0.489(5) 1 calc PR B 2
H36E H 0.5849 0.9670 0.5401 0.061 Uiso 0.489(5) 1 calc PR B 2
H36F H 0.5942 0.8623 0.5420 0.061 Uiso 0.489(5) 1 calc PR B 2
C37A C 0.6258(5) 0.9204(4) 0.6878(4) 0.0431(19) Uani 0.489(5) 1 d P B 2
H37D H 0.6955 0.8994 0.6838 0.065 Uiso 0.489(5) 1 calc PR B 2
H37E H 0.6120 0.9059 0.7426 0.065 Uiso 0.489(5) 1 calc PR B 2
H37F H 0.5920 0.9928 0.6567 0.065 Uiso 0.489(5) 1 calc PR B 2
C38 C 1.12185(19) 0.1229(2) 0.89005(15) 0.0295(6) Uani 1 1 d . . .
C39 C 1.2305(2) 0.0607(3) 0.91323(19) 0.0552(10) Uani 1 1 d . . .
H39A H 1.2595 0.0278 0.8770 0.083 Uiso 1 1 calc R . .
H39B H 1.2408 0.0096 0.9666 0.083 Uiso 1 1 calc R . .
H39C H 1.2608 0.1051 0.9109 0.083 Uiso 1 1 calc R . .
C40 C 1.0777(2) 0.0470(2) 0.90747(17) 0.0389(7) Uani 1 1 d . . .
H40A H 1.1047 0.0082 0.8750 0.058 Uiso 1 1 calc R . .
H40B H 1.0075 0.0831 0.8958 0.058 Uiso 1 1 calc R . .
H40C H 1.0927 0.0013 0.9628 0.058 Uiso 1 1 calc R . .
C41 C 1.0799(2) 0.1839(3) 0.94125(17) 0.0429(7) Uani 1 1 d . . .
H41A H 1.0113 0.2272 0.9248 0.064 Uiso 1 1 calc R . .
H41B H 1.1146 0.2255 0.9354 0.064 Uiso 1 1 calc R . .
H41C H 1.0871 0.1377 0.9961 0.064 Uiso 1 1 calc R . .
C42 C 1.2448(2) 0.3074(2) 0.64029(17) 0.0328(6) Uani 1 1 d . . .
C43 C 1.2548(4) 0.2828(5) 0.5652(3) 0.0434(15) Uani 0.615(6) 1 d P C 1
H43A H 1.1933 0.3225 0.5327 0.065 Uiso 0.615(6) 1 calc PR C 1
H43B H 1.2718 0.2110 0.5811 0.065 Uiso 0.615(6) 1 calc PR C 1
H43C H 1.3055 0.2997 0.5352 0.065 Uiso 0.615(6) 1 calc PR C 1
C44 C 1.3393(4) 0.2500(5) 0.6870(4) 0.057(2) Uani 0.615(6) 1 d P C 1
H44A H 1.3567 0.1778 0.7051 0.086 Uiso 0.615(6) 1 calc PR C 1
H44B H 1.3350 0.2677 0.7321 0.086 Uiso 0.615(6) 1 calc PR C 1
H44C H 1.3887 0.2665 0.6545 0.086 Uiso 0.615(6) 1 calc PR C 1
C45 C 1.2197(4) 0.4222(4) 0.6089(4) 0.0457(15) Uani 0.615(6) 1 d P C 1
H45A H 1.1607 0.4603 0.5734 0.069 Uiso 0.615(6) 1 calc PR C 1
H45B H 1.2730 0.4353 0.5807 0.069 Uiso 0.615(6) 1 calc PR C 1
H45C H 1.2096 0.4430 0.6529 0.069 Uiso 0.615(6) 1 calc PR C 1
C43A C 1.2192(7) 0.3763(10) 0.5618(6) 0.071(4) Uani 0.385(6) 1 d P C 2
H43D H 1.2018 0.3467 0.5315 0.106 Uiso 0.385(6) 1 calc PR C 2
H43E H 1.2739 0.3921 0.5401 0.106 Uiso 0.385(6) 1 calc PR C 2
H43F H 1.1639 0.4381 0.5592 0.106 Uiso 0.385(6) 1 calc PR C 2
C44A C 1.3285(6) 0.2044(8) 0.6495(7) 0.058(3) Uani 0.385(6) 1 d P C 2
H44D H 1.3073 0.1720 0.6241 0.086 Uiso 0.385(6) 1 calc PR C 2
H44E H 1.3462 0.1611 0.7052 0.086 Uiso 0.385(6) 1 calc PR C 2
H44F H 1.3845 0.2152 0.6250 0.086 Uiso 0.385(6) 1 calc PR C 2
C45A C 1.2845(8) 0.3500(9) 0.6880(6) 0.063(3) Uani 0.385(6) 1 d P C 2
H45D H 1.2320 0.4105 0.6909 0.094 Uiso 0.385(6) 1 calc PR C 2
H45E H 1.3368 0.3670 0.6614 0.094 Uiso 0.385(6) 1 calc PR C 2
H45F H 1.3088 0.2988 0.7410 0.094 Uiso 0.385(6) 1 calc PR C 2
P1 P 0.77588(4) 0.23241(4) 0.21391(3) 0.01623(12) Uani 1 1 d . . .
P2 P 0.97300(4) 0.20775(4) 0.25126(4) 0.01739(12) Uani 1 1 d . . .
N2 N 0.86632(14) 0.25499(14) 0.21557(12) 0.0211(4) Uani 1 1 d . . .
C46 C 0.67081(16) 0.33314(17) 0.22401(14) 0.0187(5) Uani 1 1 d . . .
C47 C 0.67305(18) 0.42683(18) 0.20212(16) 0.0269(5) Uani 1 1 d . . .
H47A H 0.7303 0.4357 0.1851 0.032 Uiso 1 1 calc R . .
C48 C 0.5905(2) 0.5068(2) 0.20557(18) 0.0364(7) Uani 1 1 d . . .
H48A H 0.5916 0.5706 0.1912 0.044 Uiso 1 1 calc R . .
C49 C 0.50684(19) 0.4945(2) 0.22969(17) 0.0329(6) Uani 1 1 d . . .
H49A H 0.4506 0.5501 0.2312 0.039 Uiso 1 1 calc R . .
C50 C 0.50481(18) 0.4019(2) 0.25161(15) 0.0266(5) Uani 1 1 d . . .
H50A H 0.4474 0.3935 0.2686 0.032 Uiso 1 1 calc R . .
C51 C 0.58665(17) 0.32112(19) 0.24879(14) 0.0211(5) Uani 1 1 d . . .
H51A H 0.5852 0.2573 0.2638 0.025 Uiso 1 1 calc R . .
C52 C 0.75889(17) 0.22754(17) 0.12227(14) 0.0198(5) Uani 1 1 d . . .
C53 C 0.67426(19) 0.2260(2) 0.10275(16) 0.0293(6) Uani 1 1 d . . .
H53A H 0.6254 0.2269 0.1383 0.035 Uiso 1 1 calc R . .
C54 C 0.6610(2) 0.2231(2) 0.03190(17) 0.0336(6) Uani 1 1 d . . .
H54A H 0.6033 0.2219 0.0187 0.040 Uiso 1 1 calc R . .
C55 C 0.7323(2) 0.22193(19) -0.02008(15) 0.0302(6) Uani 1 1 d . . .
H55A H 0.7230 0.2204 -0.0690 0.036 Uiso 1 1 calc R . .
C56 C 0.8161(2) 0.22302(19) -0.00103(15) 0.0292(6) Uani 1 1 d . . .
H56A H 0.8648 0.2218 -0.0367 0.035 Uiso 1 1 calc R . .
C57 C 0.83013(18) 0.22585(18) 0.07005(14) 0.0233(5) Uani 1 1 d . . .
H57A H 0.8882 0.2266 0.0830 0.028 Uiso 1 1 calc R . .
C58 C 0.78356(16) 0.11605(17) 0.29030(14) 0.0190(5) Uani 1 1 d . . .
C59 C 0.8057(2) 0.0314(2) 0.27539(17) 0.0345(7) Uani 1 1 d . . .
H59A H 0.8095 0.0359 0.2231 0.041 Uiso 1 1 calc R . .
C60 C 0.8225(3) -0.0603(2) 0.33670(19) 0.0435(8) Uani 1 1 d . . .
H60A H 0.8386 -0.1185 0.3262 0.052 Uiso 1 1 calc R . .
C61 C 0.8159(2) -0.0673(2) 0.41190(17) 0.0372(7) Uani 1 1 d . . .
H61A H 0.8271 -0.1303 0.4535 0.045 Uiso 1 1 calc R . .
C62 C 0.7930(2) 0.0166(2) 0.42784(17) 0.0380(7) Uani 1 1 d . . .
H62A H 0.7880 0.0117 0.4803 0.046 Uiso 1 1 calc R . .
C63 C 0.7774(2) 0.1081(2) 0.36694(15) 0.0311(6) Uani 1 1 d . . .
H63A H 0.7623 0.1658 0.3778 0.037 Uiso 1 1 calc R . .
C64 C 1.02532(16) 0.07328(17) 0.30454(14) 0.0203(5) Uani 1 1 d . . .
C65 C 1.03837(19) 0.01262(19) 0.26393(16) 0.0272(5) Uani 1 1 d . . .
H65A H 1.0205 0.0425 0.2093 0.033 Uiso 1 1 calc R . .
C66 C 1.0772(2) -0.0910(2) 0.30288(17) 0.0326(6) Uani 1 1 d . . .
H66A H 1.0867 -0.1323 0.2750 0.039 Uiso 1 1 calc R . .
C67 C 1.1021(2) -0.1341(2) 0.38222(18) 0.0345(6) Uani 1 1 d . . .
H67A H 1.1297 -0.2053 0.4089 0.041 Uiso 1 1 calc R . .
C68 C 1.0872(2) -0.0748(2) 0.42310(18) 0.0421(7) Uani 1 1 d . . .
H68A H 1.1026 -0.1051 0.4781 0.050 Uiso 1 1 calc R . .
C69 C 1.0495(2) 0.02929(19) 0.38441(16) 0.0324(6) Uani 1 1 d . . .
H69A H 1.0405 0.0700 0.4126 0.039 Uiso 1 1 calc R . .
C70 C 1.04791(17) 0.23673(17) 0.17399(14) 0.0200(5) Uani 1 1 d . . .
C71 C 1.14639(18) 0.17595(19) 0.18048(16) 0.0259(5) Uani 1 1 d . . .
H71A H 1.1751 0.1164 0.2262 0.031 Uiso 1 1 calc R . .
C72 C 1.20213(19) 0.2025(2) 0.12039(17) 0.0316(6) Uani 1 1 d . . .
H72A H 1.2694 0.1616 0.1253 0.038 Uiso 1 1 calc R . .
C73 C 1.1605(2) 0.2883(2) 0.05325(16) 0.0305(6) Uani 1 1 d . . .
H73A H 1.1989 0.3059 0.0119 0.037 Uiso 1 1 calc R . .
C74 C 1.0626(2) 0.3483(2) 0.04649(16) 0.0301(6) Uani 1 1 d . . .
H74A H 1.0340 0.4071 0.0002 0.036 Uiso 1 1 calc R . .
C75 C 1.00614(18) 0.32337(19) 0.10649(15) 0.0249(5) Uani 1 1 d . . .
H75A H 0.9391 0.3652 0.1017 0.030 Uiso 1 1 calc R . .
C76 C 0.98108(17) 0.26101(17) 0.31786(14) 0.0202(5) Uani 1 1 d . . .
C77 C 1.06839(18) 0.25855(19) 0.33666(16) 0.0265(5) Uani 1 1 d . . .
H77A H 1.1238 0.2332 0.3110 0.032 Uiso 1 1 calc R . .
C78 C 1.0747(2) 0.2927(2) 0.39235(16) 0.0306(6) Uani 1 1 d . . .
H78A H 1.1345 0.2902 0.4053 0.037 Uiso 1 1 calc R . .
C79 C 0.9941(2) 0.3303(2) 0.42918(18) 0.0384(7) Uani 1 1 d . . .
H79A H 0.9987 0.3536 0.4676 0.046 Uiso 1 1 calc R . .
C80 C 0.9072(2) 0.3344(2) 0.41057(19) 0.0397(7) Uani 1 1 d . . .
H80A H 0.8520 0.3602 0.4363 0.048 Uiso 1 1 calc R . .
C81 C 0.90017(19) 0.3008(2) 0.35450(17) 0.0309(6) Uani 1 1 d . . .
H81A H 0.8398 0.3049 0.3410 0.037 Uiso 1 1 calc R . .
N100 N 0.7864(13) 0.6011(14) 0.1401(9) 0.068(3) Uani 0.40(2) 1 d PDU D 1
C101 C 0.8669(15) 0.5720(16) 0.1678(16) 0.053(3) Uani 0.40(2) 1 d PDU D 1
C102 C 0.9580(16) 0.538(2) 0.2100(11) 0.049(3) Uani 0.40(2) 1 d PDU D 1
H10A H 0.9704 0.5964 0.2029 0.074 Uiso 0.40(2) 1 calc PR D 1
H10B H 1.0102 0.4936 0.1900 0.074 Uiso 0.40(2) 1 calc PR D 1
H10C H 0.9549 0.5014 0.2658 0.074 Uiso 0.40(2) 1 calc PR D 1
N110 N 0.8203(9) 0.5589(9) 0.1393(5) 0.059(2) Uani 0.60(2) 1 d PU D 2
C111 C 0.8881(10) 0.5500(10) 0.1647(10) 0.051(2) Uani 0.60(2) 1 d PDU D 2
C112 C 0.9746(11) 0.5447(13) 0.1932(8) 0.057(3) Uani 0.60(2) 1 d PDU D 2
H11A H 1.0099 0.5690 0.1489 0.086 Uiso 0.60(2) 1 calc PR D 2
H11B H 1.0153 0.4749 0.2268 0.086 Uiso 0.60(2) 1 calc PR D 2
H11C H 0.9580 0.5867 0.2233 0.086 Uiso 0.60(2) 1 calc PR D 2
N200 N 0.5173(8) 0.0779(9) 0.1004(8) 0.123(3) Uani 0.598(12) 1 d PDU E 1
C201 C 0.4620(10) 0.1058(12) 0.0432(9) 0.089(2) Uani 0.598(12) 1 d PDU E 1
C202 C 0.3939(8) 0.1459(10) -0.0222(7) 0.088(3) Uani 0.598(12) 1 d PDU E 1
H20A H 0.3818 0.2164 -0.0532 0.132 Uiso 0.598(12) 1 calc PR E 1
H20B H 0.3333 0.1418 -0.0033 0.132 Uiso 0.598(12) 1 calc PR E 1
H20C H 0.4201 0.1071 -0.0547 0.132 Uiso 0.598(12) 1 calc PR E 1
N210 N 0.4906(15) 0.0815(16) 0.0646(12) 0.111(4) Uani 0.402(12) 1 d PDU E 2
C211 C 0.4338(14) 0.1299(14) 0.0066(11) 0.093(3) Uani 0.402(12) 1 d PDU E 2
C212 C 0.3672(12) 0.2037(14) -0.0659(11) 0.107(4) Uani 0.402(12) 1 d PDU E 2
H21B H 0.3595 0.2718 -0.0759 0.160 Uiso 0.402(12) 1 calc PR E 2
H21C H 0.3041 0.2008 -0.0586 0.160 Uiso 0.402(12) 1 calc PR E 2
H21D H 0.3945 0.1868 -0.1105 0.160 Uiso 0.402(12) 1 calc PR E 2

loop_
_atom_site_aniso_label
_atom_site_aniso_U_11
_atom_site_aniso_U_22
_atom_site_aniso_U_33
_atom_site_aniso_U_23
_atom_site_aniso_U_13
_atom_site_aniso_U_12
Co1 0.01762(16) 0.01399(15) 0.01710(16) -0.00665(12) 0.00016(12) -0.00572(12)
O1 0.0217(8) 0.0235(8) 0.0164(8) -0.0093(7) 0.0023(7) -0.0104(7)
O2 0.0288(9) 0.0144(8) 0.0209(9) -0.0063(7) -0.0044(7) -0.0055(7)
O3 0.0215(9) 0.0163(8) 0.0264(9) -0.0049(7) 0.0046(7) -0.0062(7)
N1 0.0169(9) 0.0153(9) 0.0196(10) -0.0075(8) 0.0008(8) -0.0057(8)
C1 0.0181(11) 0.0180(11) 0.0187(12) -0.0056(9) -0.0012(9) -0.0074(9)
C2 0.0154(11) 0.0180(11) 0.0188(12) -0.0074(9) -0.0002(9) -0.0059(9)
C3 0.0174(11) 0.0173(11) 0.0174(11) -0.0079(9) 0.0006(9) -0.0054(9)
C4 0.0198(12) 0.0177(11) 0.0205(12) -0.0079(9) 0.0023(9) -0.0067(9)
C5 0.0223(12) 0.0215(12) 0.0228(12) -0.0109(10) 0.0010(10) -0.0098(10)
C6 0.0163(11) 0.0248(12) 0.0208(12) -0.0129(10) 0.0005(9) -0.0065(10)
C7 0.0190(11) 0.0204(11) 0.0160(11) -0.0059(9) -0.0001(9) -0.0060(9)
C8 0.0228(12) 0.0180(11) 0.0200(12) -0.0056(9) -0.0003(9) -0.0101(10)
C9 0.0199(12) 0.0150(11) 0.0253(13) -0.0082(9) -0.0005(9) -0.0091(9)
C10 0.0201(12) 0.0146(11) 0.0231(12) -0.0077(9) -0.0033(9) -0.0062(9)
C11 0.0181(11) 0.0182(11) 0.0252(13) -0.0104(10) -0.0021(9) -0.0075(9)
C12 0.0215(12) 0.0172(11) 0.0296(13) -0.0125(10) -0.0019(10) -0.0055(9)
C13 0.0223(12) 0.0156(11) 0.0310(14) -0.0071(10) -0.0046(10) -0.0078(10)
C14 0.0244(12) 0.0173(11) 0.0227(12) -0.0038(9) -0.0029(10) -0.0105(10)
C15 0.0211(12) 0.0193(11) 0.0190(12) -0.0087(9) 0.0008(9) -0.0062(9)
C16 0.0199(12) 0.0162(11) 0.0212(12) -0.0085(9) -0.0002(9) -0.0041(9)
C17 0.0185(11) 0.0158(11) 0.0225(12) -0.0092(9) 0.0020(9) -0.0060(9)
C18 0.0210(12) 0.0193(11) 0.0204(12) -0.0072(10) 0.0007(10) -0.0037(10)
C19 0.0167(12) 0.0240(12) 0.0248(13) -0.0087(10) -0.0021(10) -0.0032(10)
C20 0.0213(12) 0.0228(12) 0.0243(13) -0.0087(10) 0.0040(10) -0.0085(10)
C21 0.0230(12) 0.0194(11) 0.0188(12) -0.0056(9) 0.0006(10) -0.0066(10)
C22 0.0281(13) 0.0214(12) 0.0231(13) -0.0083(10) 0.0046(10) -0.0134(10)
C23 0.0534(19) 0.0313(15) 0.0351(16) -0.0090(12) 0.0044(14) -0.0282(14)
C24 0.0345(15) 0.0222(13) 0.0225(13) -0.0058(10) -0.0003(11) -0.0066(11)
C25 0.0337(15) 0.0309(14) 0.0292(15) -0.0102(11) 0.0105(12) -0.0173(12)
C26 0.0222(12) 0.0357(14) 0.0216(13) -0.0170(11) 0.0010(10) -0.0122(11)
C27 0.023(3) 0.099(6) 0.046(4) -0.047(4) -0.005(2) -0.005(3)
C28 0.046(3) 0.047(3) 0.0195(19) -0.0178(18) 0.0059(17) -0.028(2)
C29 0.085(4) 0.049(2) 0.030(2) -0.023(2) 0.005(2) -0.043(3)
C27A 0.025(6) 0.082(10) 0.049(8) -0.034(7) -0.009(5) -0.026(6)
C28A 0.054(7) 0.072(7) 0.015(5) -0.010(5) -0.007(5) -0.036(6)
C29A 0.062(8) 0.068(7) 0.038(7) -0.033(6) -0.001(6) -0.023(6)
C30 0.0234(12) 0.0216(12) 0.0233(13) -0.0114(10) -0.0008(10) -0.0063(10)
C31 0.0343(15) 0.0320(14) 0.0285(14) -0.0090(11) 0.0034(12) -0.0177(12)
C32 0.0325(14) 0.0277(13) 0.0248(14) -0.0136(11) -0.0053(11) -0.0068(11)
C33 0.0337(15) 0.0318(14) 0.0317(15) -0.0184(12) 0.0027(12) -0.0076(12)
C34 0.0322(14) 0.0146(12) 0.0308(14) -0.0056(10) -0.0086(11) -0.0041(10)
C35 0.037(3) 0.022(3) 0.038(3) -0.001(2) -0.012(3) -0.006(2)
C36 0.037(3) 0.018(3) 0.077(6) 0.002(3) -0.008(3) -0.012(2)
C37 0.063(5) 0.017(3) 0.050(4) -0.012(3) -0.006(3) 0.006(3)
C35A 0.035(3) 0.022(3) 0.046(4) -0.004(3) -0.004(3) -0.007(2)
C36A 0.049(4) 0.019(3) 0.029(3) 0.002(2) 0.005(3) -0.003(3)
C37A 0.059(4) 0.015(3) 0.052(4) -0.006(3) -0.020(3) -0.014(3)
C38 0.0246(13) 0.0300(14) 0.0204(13) -0.0049(11) -0.0001(10) -0.0035(11)
C39 0.0300(17) 0.064(2) 0.0279(17) 0.0065(15) -0.0055(13) -0.0019(15)
C40 0.0472(18) 0.0212(13) 0.0295(15) -0.0016(11) 0.0068(13) -0.0060(12)
C41 0.054(2) 0.0525(19) 0.0251(15) -0.0177(14) 0.0060(14) -0.0235(16)
C42 0.0247(14) 0.0353(15) 0.0341(16) -0.0084(12) 0.0048(12) -0.0141(12)
C43 0.046(3) 0.058(4) 0.043(3) -0.027(3) 0.024(2) -0.033(3)
C44 0.027(3) 0.078(5) 0.046(4) -0.001(3) 0.002(2) -0.025(3)
C45 0.051(3) 0.043(3) 0.054(4) -0.018(3) 0.020(3) -0.033(3)
C43A 0.036(5) 0.104(10) 0.037(5) 0.009(6) 0.007(4) -0.033(6)
C44A 0.033(5) 0.064(6) 0.065(7) -0.021(5) 0.026(5) -0.020(4)
C45A 0.055(6) 0.080(8) 0.073(7) -0.022(6) 0.016(5) -0.056(6)
P1 0.0149(3) 0.0158(3) 0.0181(3) -0.0077(2) 0.0018(2) -0.0057(2)
P2 0.0139(3) 0.0163(3) 0.0210(3) -0.0077(2) 0.0009(2) -0.0051(2)
N2 0.0157(10) 0.0176(10) 0.0276(11) -0.0071(8) -0.0004(8) -0.0060(8)
C46 0.0176(11) 0.0196(11) 0.0182(12) -0.0086(9) 0.0008(9) -0.0058(9)
C47 0.0212(13) 0.0227(12) 0.0351(15) -0.0113(11) 0.0067(11) -0.0086(10)
C48 0.0356(16) 0.0178(13) 0.0497(19) -0.0140(12) 0.0095(13) -0.0062(11)
C49 0.0224(13) 0.0269(14) 0.0398(16) -0.0167(12) 0.0036(12) 0.0015(11)
C50 0.0160(12) 0.0385(15) 0.0275(14) -0.0187(12) 0.0021(10) -0.0080(11)
C51 0.0192(12) 0.0266(12) 0.0223(12) -0.0128(10) 0.0022(9) -0.0110(10)
C52 0.0223(12) 0.0175(11) 0.0189(12) -0.0082(9) 0.0011(9) -0.0066(9)
C53 0.0259(13) 0.0423(16) 0.0282(14) -0.0200(12) 0.0060(11) -0.0168(12)
C54 0.0334(15) 0.0428(16) 0.0311(15) -0.0186(13) -0.0022(12) -0.0169(13)
C55 0.0446(16) 0.0254(13) 0.0187(13) -0.0087(10) -0.0023(11) -0.0118(12)
C56 0.0398(16) 0.0250(13) 0.0190(13) -0.0073(10) 0.0089(11) -0.0128(12)
C57 0.0241(13) 0.0212(12) 0.0217(13) -0.0062(10) 0.0033(10) -0.0093(10)
C58 0.0173(11) 0.0171(11) 0.0220(12) -0.0070(9) 0.0019(9) -0.0075(9)
C59 0.0577(19) 0.0261(14) 0.0259(14) -0.0148(11) 0.0134(13) -0.0208(13)
C60 0.071(2) 0.0242(14) 0.0403(18) -0.0158(13) 0.0160(16) -0.0234(15)
C61 0.0491(18) 0.0230(14) 0.0327(16) -0.0037(12) 0.0036(13) -0.0158(13)
C62 0.060(2) 0.0317(15) 0.0206(14) -0.0067(11) 0.0004(13) -0.0205(14)
C63 0.0480(17) 0.0221(13) 0.0222(13) -0.0081(10) -0.0001(12) -0.0136(12)
C64 0.0158(11) 0.0167(11) 0.0240(12) -0.0068(9) 0.0014(9) -0.0040(9)
C65 0.0316(14) 0.0240(13) 0.0254(14) -0.0110(11) 0.0022(11) -0.0099(11)
C66 0.0367(15) 0.0222(13) 0.0393(16) -0.0158(12) 0.0027(13) -0.0092(12)
C67 0.0328(15) 0.0185(13) 0.0419(17) -0.0083(12) -0.0060(13) -0.0028(11)
C68 0.058(2) 0.0244(14) 0.0258(15) -0.0036(12) -0.0106(14) -0.0043(14)
C69 0.0397(16) 0.0224(13) 0.0282(14) -0.0109(11) -0.0054(12) -0.0042(12)
C70 0.0177(11) 0.0206(11) 0.0235(12) -0.0102(10) 0.0029(9) -0.0083(9)
C71 0.0210(12) 0.0243(13) 0.0281(14) -0.0083(11) 0.0022(10) -0.0075(10)
C72 0.0214(13) 0.0345(15) 0.0388(16) -0.0168(13) 0.0099(12) -0.0109(11)
C73 0.0343(15) 0.0356(15) 0.0313(15) -0.0169(12) 0.0143(12) -0.0222(12)
C74 0.0337(15) 0.0276(14) 0.0262(14) -0.0056(11) 0.0014(11) -0.0146(12)
C75 0.0215(12) 0.0249(13) 0.0273(14) -0.0092(10) 0.0013(10) -0.0097(10)
C76 0.0208(12) 0.0169(11) 0.0226(12) -0.0075(9) 0.0011(9) -0.0078(9)
C77 0.0224(13) 0.0272(13) 0.0302(14) -0.0119(11) 0.0013(11) -0.0100(11)
C78 0.0287(14) 0.0338(14) 0.0351(15) -0.0143(12) -0.0011(12) -0.0169(12)
C79 0.0446(18) 0.0494(18) 0.0379(17) -0.0269(14) 0.0040(14) -0.0258(15)
C80 0.0335(16) 0.057(2) 0.0498(19) -0.0396(17) 0.0157(14) -0.0234(15)
C81 0.0228(13) 0.0393(15) 0.0402(16) -0.0254(13) 0.0078(12) -0.0135(12)
N100 0.077(7) 0.064(6) 0.059(4) -0.005(5) -0.008(5) -0.041(5)
C101 0.075(6) 0.052(5) 0.041(3) -0.009(4) -0.007(4) -0.040(4)
C102 0.071(6) 0.042(4) 0.040(5) -0.008(5) 0.002(5) -0.034(4)
N110 0.069(5) 0.067(5) 0.052(3) -0.014(4) -0.001(3) -0.045(4)
C111 0.074(5) 0.049(4) 0.039(3) -0.011(3) -0.003(4) -0.040(3)
C112 0.071(6) 0.047(4) 0.053(5) -0.009(5) -0.021(5) -0.028(4)
N200 0.101(5) 0.120(5) 0.132(6) -0.023(4) 0.014(4) -0.057(4)
C201 0.081(4) 0.093(3) 0.099(4) -0.034(3) 0.022(3) -0.048(3)
C202 0.076(4) 0.105(5) 0.098(5) -0.053(4) 0.029(4) -0.043(4)
N210 0.097(5) 0.111(5) 0.109(6) -0.022(5) 0.025(5) -0.054(4)
C211 0.087(4) 0.098(4) 0.096(4) -0.038(3) 0.021(3) -0.043(3)
C212 0.092(6) 0.114(6) 0.112(6) -0.045(5) 0.023(5) -0.044(5)

loop_
_atom_type_symbol
_atom_type_description
_atom_type_scat_dispersion_real
_atom_type_scat_dispersion_imag
_atom_type_scat_source
C C 0.0033 0.0016 'International Tables Vol C Tables 4.2.6.8 and 6.1.1.4'
H H 0.0000 0.0000 'International Tables Vol C Tables 4.2.6.8 and 6.1.1.4'
N N 0.0061 0.0033 'International Tables Vol C Tables 4.2.6.8 and 6.1.1.4'
O O 0.0106 0.0060 'International Tables Vol C Tables 4.2.6.8 and 6.1.1.4'
P P 0.1023 0.0942 'International Tables Vol C Tables 4.2.6.8 and 6.1.1.4'
Co Co 0.3494 0.9721 'International Tables Vol C Tables 4.2.6.8 and 6.1.1.4'

loop_
_geom_angle_atom_site_label_1
_geom_angle_atom_site_label_2
_geom_angle_atom_site_label_3
_geom_angle
O2 Co1 O3 118.34(8)
O2 Co1 O1 124.08(7)
O3 Co1 O1 112.32(7)
O2 Co1 N1 97.47(7)
O3 Co1 N1 97.19(7)
O1 Co1 N1 98.26(7)
C3 O1 Co1 122.01(14)
C10 O2 Co1 121.90(14)
C17 O3 Co1 121.55(14)
C8 N1 C1 110.20(17)
C8 N1 C15 110.45(18)
C1 N1 C15 110.44(17)
C8 N1 Co1 109.35(14)
C1 N1 Co1 107.34(14)
C15 N1 Co1 108.98(14)
N1 C1 C2 115.19(18)
N1 C1 H1A 108.5
C2 C1 H1A 108.5
N1 C1 H1B 108.5
C2 C1 H1B 108.5
H1A C1 H1B 107.5
C7 C2 C3 120.2(2)
C7 C2 C1 118.7(2)
C3 C2 C1 120.9(2)
O1 C3 C2 120.7(2)
O1 C3 C4 120.8(2)
C2 C3 C4 118.5(2)
C5 C4 C3 118.5(2)
C5 C4 C22 120.9(2)
C3 C4 C22 120.6(2)
C4 C5 C6 123.9(2)
C4 C5 H5A 118.0
C6 C5 H5A 118.0
C7 C6 C5 116.6(2)
C7 C6 C26 122.1(2)
C5 C6 C26 121.2(2)
C6 C7 C2 122.3(2)
C6 C7 H7A 118.9
C2 C7 H7A 118.9
N1 C8 C9 115.38(19)
N1 C8 H8A 108.4
C9 C8 H8A 108.4
N1 C8 H8B 108.4
C9 C8 H8B 108.4
H8A C8 H8B 107.5
C14 C9 C10 120.3(2)
C14 C9 C8 118.7(2)
C10 C9 C8 120.8(2)
O2 C10 C9 120.7(2)
O2 C10 C11 120.6(2)
C9 C10 C11 118.7(2)
C12 C11 C10 117.7(2)
C12 C11 C30 121.8(2)
C10 C11 C30 120.4(2)
C11 C12 C13 124.5(2)
C11 C12 H12A 117.7
C13 C12 H12A 117.7
C14 C13 C12 116.4(2)
C14 C13 C34 121.6(2)
C12 C13 C34 122.0(2)
C13 C14 C9 122.3(2)
C13 C14 H14A 118.9
C9 C14 H14A 118.9
N1 C15 C16 115.13(19)
N1 C15 H15A 108.5
C16 C15 H15A 108.5
N1 C15 H15B 108.5
C16 C15 H15B 108.5
H15A C15 H15B 107.5
C21 C16 C17 120.3(2)
C21 C16 C15 119.8(2)
C17 C16 C15 119.9(2)
O3 C17 C16 121.0(2)
O3 C17 C18 120.6(2)
C16 C17 C18 118.4(2)
C19 C18 C17 118.2(2)
C19 C18 C38 121.2(2)
C17 C18 C38 120.6(2)
C20 C19 C18 124.4(2)
C20 C19 H19A 117.8
C18 C19 H19A 117.8
C19 C20 C21 116.4(2)
C19 C20 C42 121.6(2)
C21 C20 C42 122.0(2)
C20 C21 C16 122.3(2)
C20 C21 H21A 118.9
C16 C21 H21A 118.9
C4 C22 C23 112.6(2)
C4 C22 C25 110.2(2)
C23 C22 C25 106.6(2)
C4 C22 C24 109.9(2)
C23 C22 C24 106.7(2)
C25 C22 C24 110.8(2)
C22 C23 H23A 109.5
C22 C23 H23B 109.5
H23A C23 H23B 109.5
C22 C23 H23C 109.5
H23A C23 H23C 109.5
H23B C23 H23C 109.5
C22 C24 H24A 109.5
C22 C24 H24B 109.5
H24A C24 H24B 109.5
C22 C24 H24C 109.5
H24A C24 H24C 109.5
H24B C24 H24C 109.5
C22 C25 H25A 109.5
C22 C25 H25B 109.5
H25A C25 H25B 109.5
C22 C25 H25C 109.5
H25A C25 H25C 109.5
H25B C25 H25C 109.5
C29A C26 C27 131.3(8)
C29A C26 C28 76.9(9)
C27 C26 C28 110.7(4)
C29A C26 C6 111.7(7)
C27 C26 C6 109.5(3)
C28 C26 C6 111.2(2)
C27 C26 C29 108.3(4)
C28 C26 C29 106.4(3)
C6 C26 C29 110.6(3)
C29A C26 C27A 113.9(11)
C28 C26 C27A 129.5(9)
C6 C26 C27A 109.2(9)
C29 C26 C27A 85.8(9)
C29A C26 C28A 109.5(10)
C27 C26 C28A 77.9(6)
C6 C26 C28A 110.8(5)
C29 C26 C28A 132.7(6)
C27A C26 C28A 101.1(10)
C26 C27 H27A 109.5
C26 C27 H27B 109.5
C26 C27 H27C 109.5
C26 C28 H28A 109.5
C26 C28 H28B 109.5
C26 C28 H28C 109.5
C26 C29 H29A 109.5
C26 C29 H29B 109.5
C26 C29 H29C 109.5
C26 C27A H27D 109.5
C26 C27A H27E 109.5
H27D C27A H27E 109.5
C26 C27A H27F 109.5
H27D C27A H27F 109.5
H27E C27A H27F 109.5
C26 C28A H28D 109.5
C26 C28A H28E 109.5
H28D C28A H28E 109.5
C26 C28A H28F 109.5
H28D C28A H28F 109.5
H28E C28A H28F 109.5
C26 C29A H29D 109.5
C26 C29A H29E 109.5
H29D C29A H29E 109.5
C26 C29A H29F 109.5
H29D C29A H29F 109.5
H29E C29A H29F 109.5
C11 C30 C32 111.4(2)
C11 C30 C33 112.1(2)
C32 C30 C33 107.2(2)
C11 C30 C31 109.5(2)
C32 C30 C31 109.5(2)
C33 C30 C31 107.1(2)
C30 C31 H31A 109.5
C30 C31 H31B 109.5
H31A C31 H31B 109.5
C30 C31 H31C 109.5
H31A C31 H31C 109.5
H31B C31 H31C 109.5
C30 C32 H32A 109.5
C30 C32 H32B 109.5
H32A C32 H32B 109.5
C30 C32 H32C 109.5
H32A C32 H32C 109.5
H32B C32 H32C 109.5
C30 C33 H33A 109.5
C30 C33 H33B 109.5
H33A C33 H33B 109.5
C30 C33 H33C 109.5
H33A C33 H33C 109.5
H33B C33 H33C 109.5
C36 C34 C35A 134.7(4)
C36 C34 C13 111.8(3)
C35A C34 C13 113.4(3)
C36 C34 C35 112.8(4)
C35A C34 C35 49.6(4)
C13 C34 C35 107.3(3)
C36 C34 C37A 54.3(4)
C35A C34 C37A 111.7(4)
C13 C34 C37A 108.7(3)
C35 C34 C37A 143.9(3)
C36 C34 C36A 51.5(4)
C35A C34 C36A 107.1(4)
C13 C34 C36A 111.8(3)
C35 C34 C36A 64.1(4)
C37A C34 C36A 103.7(4)
C36 C34 C37 110.3(5)
C35A C34 C37 55.1(4)
C13 C34 C37 110.5(3)
C35 C34 C37 103.8(4)
C37A C34 C37 60.9(4)
C36A C34 C37 137.6(3)
C34 C35 H35A 109.5
C34 C35 H35B 109.5
C34 C35 H35C 109.5
C34 C36 H36A 109.5
C34 C36 H36B 109.5
C34 C36 H36C 109.5
C34 C37 H37A 109.5
C34 C37 H37B 109.5
C34 C37 H37C 109.5
C34 C35A H35D 109.5
C34 C35A H35E 109.5
H35D C35A H35E 109.5
C34 C35A H35F 109.5
H35D C35A H35F 109.5
H35E C35A H35F 109.5
C34 C36A H36D 109.5
C34 C36A H36E 109.5
H36D C36A H36E 109.5
C34 C36A H36F 109.5
H36D C36A H36F 109.5
H36E C36A H36F 109.5
C34 C37A H37D 109.5
C34 C37A H37E 109.5
H37D C37A H37E 109.5
C34 C37A H37F 109.5
H37D C37A H37F 109.5
H37E C37A H37F 109.5
C40 C38 C18 112.6(2)
C40 C38 C39 106.2(2)
C18 C38 C39 111.7(2)
C40 C38 C41 109.7(2)
C18 C38 C41 107.9(2)
C39 C38 C41 108.7(3)
C38 C39 H39A 109.5
C38 C39 H39B 109.5
H39A C39 H39B 109.5
C38 C39 H39C 109.5
H39A C39 H39C 109.5
H39B C39 H39C 109.5
C38 C40 H40A 109.5
C38 C40 H40B 109.5
H40A C40 H40B 109.5
C38 C40 H40C 109.5
H40A C40 H40C 109.5
H40B C40 H40C 109.5
C38 C41 H41A 109.5
C38 C41 H41B 109.5
H41A C41 H41B 109.5
C38 C41 H41C 109.5
H41A C41 H41C 109.5
H41B C41 H41C 109.5
C43A C42 C44 130.8(5)
C43A C42 C20 114.3(4)
C44 C42 C20 114.9(3)
C43A C42 C44A 112.9(7)
C44 C42 C44A 48.7(5)
C20 C42 C44A 108.2(4)
C43A C42 C45 53.9(6)
C44 C42 C45 109.1(4)
C20 C42 C45 109.2(3)
C44A C42 C45 142.3(4)
C43A C42 C43 52.5(6)
C44 C42 C43 108.7(4)
C20 C42 C43 109.1(3)
C44A C42 C43 66.0(5)
C45 C42 C43 105.5(4)
C43A C42 C45A 109.8(7)
C44 C42 C45A 56.7(5)
C20 C42 C45A 105.7(4)
C44A C42 C45A 105.2(7)
C45 C42 C45A 59.6(5)
C43 C42 C45A 145.1(4)
C42 C43 H43A 109.5
C42 C43 H43B 109.5
C42 C43 H43C 109.5
C42 C44 H44A 109.5
C42 C44 H44B 109.5
C42 C44 H44C 109.5
C42 C45 H45A 109.5
C42 C45 H45B 109.5
C42 C45 H45C 109.5
C42 C43A H43D 109.5
C42 C43A H43E 109.5
H43D C43A H43E 109.5
C42 C43A H43F 109.5
H43D C43A H43F 109.5
H43E C43A H43F 109.5
C42 C44A H44D 109.5
C42 C44A H44E 109.5
H44D C44A H44E 109.5
C42 C44A H44F 109.5
H44D C44A H44F 109.5
H44E C44A H44F 109.5
C42 C45A H45D 109.5
C42 C45A H45E 109.5
H45D C45A H45E 109.5
C42 C45A H45F 109.5
H45D C45A H45F 109.5
H45E C45A H45F 109.5
N2 P1 C52 110.72(11)
N2 P1 C46 108.32(11)
C52 P1 C46 107.95(11)
N2 P1 C58 113.81(11)
C52 P1 C58 107.56(11)
C46 P1 C58 108.31(11)
N2 P2 C70 109.02(11)
N2 P2 C64 115.37(11)
C70 P2 C64 107.52(11)
N2 P2 C76 110.54(11)
C70 P2 C76 107.59(11)
C64 P2 C76 106.49(11)
P2 N2 P1 144.06(14)
C51 C46 C47 119.9(2)
C51 C46 P1 121.47(18)
C47 C46 P1 118.51(18)
C48 C47 C46 119.1(2)
C48 C47 H47A 120.5
C46 C47 H47A 120.5
C49 C48 C47 120.7(2)
C49 C48 H48A 119.6
C47 C48 H48A 119.6
C50 C49 C48 120.2(2)
C50 C49 H49A 119.9
C48 C49 H49A 119.9
C49 C50 C51 119.9(2)
C49 C50 H50A 120.0
C51 C50 H50A 120.0
C50 C51 C46 120.2(2)
C50 C51 H51A 119.9
C46 C51 H51A 119.9
C57 C52 C53 119.6(2)
C57 C52 P1 120.15(18)
C53 C52 P1 120.30(19)
C54 C53 C52 120.2(2)
C54 C53 H53A 119.9
C52 C53 H53A 119.9
C53 C54 C55 120.0(3)
C53 C54 H54A 120.0
C55 C54 H54A 120.0
C56 C55 C54 120.2(2)
C56 C55 H55A 119.9
C54 C55 H55A 119.9
C55 C56 C57 120.4(2)
C55 C56 H56A 119.8
C57 C56 H56A 119.8
C56 C57 C52 119.8(2)
C56 C57 H57A 120.1
C52 C57 H57A 120.1
C59 C58 C63 119.1(2)
C59 C58 P1 121.40(19)
C63 C58 P1 119.17(18)
C58 C59 C60 120.1(3)
C58 C59 H59A 119.9
C60 C59 H59A 119.9
C61 C60 C59 120.3(3)
C61 C60 H60A 119.8
C59 C60 H60A 119.8
C60 C61 C62 120.3(3)
C60 C61 H61A 119.8
C62 C61 H61A 119.8
C61 C62 C63 119.6(3)
C61 C62 H62A 120.2
C63 C62 H62A 120.2
C62 C63 C58 120.6(2)
C62 C63 H63A 119.7
C58 C63 H63A 119.7
C69 C64 C65 119.6(2)
C69 C64 P2 121.96(19)
C65 C64 P2 118.42(19)
C66 C65 C64 120.2(2)
C66 C65 H65A 119.9
C64 C65 H65A 119.9
C67 C66 C65 119.7(2)
C67 C66 H66A 120.1
C65 C66 H66A 120.1
C68 C67 C66 120.4(3)
C68 C67 H67A 119.8
C66 C67 H67A 119.8
C67 C68 C69 120.3(3)
C67 C68 H68A 119.8
C69 C68 H68A 119.8
C64 C69 C68 119.7(2)
C64 C69 H69A 120.2
C68 C69 H69A 120.2
C75 C70 C71 119.7(2)
C75 C70 P2 118.55(18)
C71 C70 P2 121.75(19)
C72 C71 C70 119.9(2)
C72 C71 H71A 120.0
C70 C71 H71A 120.0
C71 C72 C73 120.3(2)
C71 C72 H72A 119.8
C73 C72 H72A 119.8
C72 C73 C74 119.8(2)
C72 C73 H73A 120.1
C74 C73 H73A 120.1
C75 C74 C73 120.5(3)
C75 C74 H74A 119.7
C73 C74 H74A 119.7
C74 C75 C70 119.7(2)
C74 C75 H75A 120.1
C70 C75 H75A 120.1
C81 C76 C77 119.0(2)
C81 C76 P2 119.61(19)
C77 C76 P2 121.29(19)
C78 C77 C76 120.4(2)
C78 C77 H77A 119.8
C76 C77 H77A 119.8
C79 C78 C77 119.9(2)
C79 C78 H78A 120.0
C77 C78 H78A 120.0
C80 C79 C78 120.4(3)
C80 C79 H79A 119.8
C78 C79 H79A 119.8
C79 C80 C81 120.0(3)
C79 C80 H80A 120.0
C81 C80 H80A 120.0
C80 C81 C76 120.3(2)
C80 C81 H81A 119.9
C76 C81 H81A 119.9
N100 C101 C102 173(2)
N110 C111 C112 176.2(16)
C111 C112 H11A 109.5
C111 C112 H11B 109.5
H11A C112 H11B 109.5
C111 C112 H11C 109.5
H11A C112 H11C 109.5
H11B C112 H11C 109.5
N200 C201 C202 175.2(14)
N210 C211 C212 171(2)
C211 C212 H21B 109.5
C211 C212 H21C 109.5
H21B C212 H21C 109.5
C211 C212 H21D 109.5
H21B C212 H21D 109.5
H21C C212 H21D 109.5

loop_
_geom_bond_atom_site_label_1
_geom_bond_atom_site_label_2
_geom_bond_distance
Co1 O2 1.9047(16)
Co1 O3 1.9070(17)
Co1 O1 1.9099(16)
Co1 N1 2.0658(19)
O1 C3 1.336(3)
O2 C10 1.330(3)
O3 C17 1.326(3)
N1 C8 1.479(3)
N1 C1 1.482(3)
N1 C15 1.488(3)
C1 C2 1.506(3)
C1 H1A 0.9900
C1 H1B 0.9900
C2 C7 1.395(3)
C2 C3 1.413(3)
C3 C4 1.418(3)
C4 C5 1.389(3)
C4 C22 1.533(3)
C5 C6 1.394(3)
C5 H5A 0.9500
C6 C7 1.388(3)
C6 C26 1.531(3)
C7 H7A 0.9500
C8 C9 1.510(3)
C8 H8A 0.9900
C8 H8B 0.9900
C9 C14 1.402(3)
C9 C10 1.409(3)
C10 C11 1.431(3)
C11 C12 1.396(3)
C11 C30 1.531(3)
C12 C13 1.396(4)
C12 H12A 0.9500
C13 C14 1.387(3)
C13 C34 1.538(3)
C14 H14A 0.9500
C15 C16 1.507(3)
C15 H15A 0.9900
C15 H15B 0.9900
C16 C21 1.396(3)
C16 C17 1.414(3)
C17 C18 1.427(3)
C18 C19 1.392(3)
C18 C38 1.534(3)
C19 C20 1.392(3)
C19 H19A 0.9500
C20 C21 1.394(3)
C20 C42 1.538(3)
C21 H21A 0.9500
C22 C23 1.536(3)
C22 C25 1.538(4)
C22 C24 1.539(4)
C23 H23A 0.9800
C23 H23B 0.9800
C23 H23C 0.9800
C24 H24A 0.9800
C24 H24B 0.9800
C24 H24C 0.9800
C25 H25A 0.9800
C25 H25B 0.9800
C25 H25C 0.9800
C26 C29A 1.415(17)
C26 C27 1.488(7)
C26 C28 1.512(4)
C26 C29 1.561(5)
C26 C27A 1.60(2)
C26 C28A 1.635(14)
C27 H27A 0.9800
C27 H27B 0.9800
C27 H27C 0.9800
C28 H28A 0.9800
C28 H28B 0.9800
C28 H28C 0.9800
C29 H29A 0.9800
C29 H29B 0.9800
C29 H29C 0.9800
C27A H27D 0.9800
C27A H27E 0.9800
C27A H27F 0.9800
C28A H28D 0.9800
C28A H28E 0.9800
C28A H28F 0.9800
C29A H29D 0.9800
C29A H29E 0.9800
C29A H29F 0.9800
C30 C32 1.533(3)
C30 C33 1.538(3)
C30 C31 1.542(3)
C31 H31A 0.9800
C31 H31B 0.9800
C31 H31C 0.9800
C32 H32A 0.9800
C32 H32B 0.9800
C32 H32C 0.9800
C33 H33A 0.9800
C33 H33B 0.9800
C33 H33C 0.9800
C34 C36 1.429(6)
C34 C35A 1.456(7)
C34 C35 1.547(6)
C34 C37A 1.552(6)
C34 C36A 1.597(6)
C34 C37 1.603(7)
C35 H35A 0.9800
C35 H35B 0.9800
C35 H35C 0.9800
C36 H36A 0.9800
C36 H36B 0.9800
C36 H36C 0.9800
C37 H37A 0.9800
C37 H37B 0.9800
C37 H37C 0.9800
C35A H35D 0.9800
C35A H35E 0.9800
C35A H35F 0.9800
C36A H36D 0.9800
C36A H36E 0.9800
C36A H36F 0.9800
C37A H37D 0.9800
C37A H37E 0.9800
C37A H37F 0.9800
C38 C40 1.534(4)
C38 C39 1.534(4)
C38 C41 1.540(4)
C39 H39A 0.9800
C39 H39B 0.9800
C39 H39C 0.9800
C40 H40A 0.9800
C40 H40B 0.9800
C40 H40C 0.9800
C41 H41A 0.9800
C41 H41B 0.9800
C41 H41C 0.9800
C42 C43A 1.408(9)
C42 C44 1.479(6)
C42 C44A 1.556(10)
C42 C45 1.561(6)
C42 C43 1.580(6)
C42 C45A 1.598(10)
C43 H43A 0.9800
C43 H43B 0.9800
C43 H43C 0.9800
C44 H44A 0.9800
C44 H44B 0.9800
C44 H44C 0.9800
C45 H45A 0.9800
C45 H45B 0.9800
C45 H45C 0.9800
C43A H43D 0.9800
C43A H43E 0.9800
C43A H43F 0.9800
C44A H44D 0.9800
C44A H44E 0.9800
C44A H44F 0.9800
C45A H45D 0.9800
C45A H45E 0.9800
C45A H45F 0.9800
P1 N2 1.575(2)
P1 C52 1.794(2)
P1 C46 1.795(2)
P1 C58 1.799(2)
P2 N2 1.568(2)
P2 C70 1.792(2)
P2 C64 1.801(2)
P2 C76 1.801(2)
C46 C51 1.390(3)
C46 C47 1.397(3)
C47 C48 1.387(4)
C47 H47A 0.9500
C48 C49 1.382(4)
C48 H48A 0.9500
C49 C50 1.379(4)
C49 H49A 0.9500
C50 C51 1.386(3)
C50 H50A 0.9500
C51 H51A 0.9500
C52 C57 1.391(3)
C52 C53 1.391(3)
C53 C54 1.381(4)
C53 H53A 0.9500
C54 C55 1.388(4)
C54 H54A 0.9500
C55 C56 1.372(4)
C55 H55A 0.9500
C56 C57 1.388(4)
C56 H56A 0.9500
C57 H57A 0.9500
C58 C59 1.382(3)
C58 C63 1.385(4)
C59 C60 1.387(4)
C59 H59A 0.9500
C60 C61 1.363(4)
C60 H60A 0.9500
C61 C62 1.380(4)
C61 H61A 0.9500
C62 C63 1.385(4)
C62 H62A 0.9500
C63 H63A 0.9500
C64 C69 1.384(4)
C64 C65 1.394(3)
C65 C66 1.384(4)
C65 H65A 0.9500
C66 C67 1.378(4)
C66 H66A 0.9500
C67 C68 1.375(4)
C67 H67A 0.9500
C68 C69 1.390(4)
C68 H68A 0.9500
C69 H69A 0.9500
C70 C75 1.392(3)
C70 C71 1.394(3)
C71 C72 1.382(4)
C71 H71A 0.9500
C72 C73 1.382(4)
C72 H72A 0.9500
C73 C74 1.384(4)
C73 H73A 0.9500
C74 C75 1.382(4)
C74 H74A 0.9500
C75 H75A 0.9500
C76 C81 1.389(3)
C76 C77 1.395(3)
C77 C78 1.380(4)
C77 H77A 0.9500
C78 C79 1.379(4)
C78 H78A 0.9500
C79 C80 1.377(4)
C79 H79A 0.9500
C80 C81 1.383(4)
C80 H80A 0.9500
C81 H81A 0.9500
N100 C101 1.207(15)
C101 C102 1.450(13)
C102 H10A 0.9800
C102 H10B 0.9800
C102 H10C 0.9800
N110 C111 1.115(12)
C111 C112 1.432(10)
C112 H11A 0.9800
C112 H11B 0.9800
C112 H11C 0.9800
N200 C201 1.240(14)
C201 C202 1.434(12)
C202 H20A 0.9800
C202 H20B 0.9800
C202 H20C 0.9800
N210 C211 1.218(16)
C211 C212 1.502(14)
C212 H21B 0.9800
C212 H21C 0.9800
C212 H21D 0.9800

loop_
_geom_torsion_atom_site_label_1
_geom_torsion_atom_site_label_2
_geom_torsion_atom_site_label_3
_geom_torsion_atom_site_label_4
_geom_torsion
O2 Co1 O1 C3 131.66(16)
O3 Co1 O1 C3 -74.54(17)
N1 Co1 O1 C3 26.78(17)
O3 Co1 O2 C10 134.82(17)
O1 Co1 O2 C10 -72.82(19)
N1 Co1 O2 C10 32.46(18)
O2 Co1 O3 C17 -69.61(19)
O1 Co1 O3 C17 134.94(17)
N1 Co1 O3 C17 32.92(18)
O2 Co1 N1 C8 12.52(15)
O3 Co1 N1 C8 -107.41(15)
O1 Co1 N1 C8 138.69(14)
O2 Co1 N1 C1 -107.02(14)
O3 Co1 N1 C1 133.04(14)
O1 Co1 N1 C1 19.15(14)
O2 Co1 N1 C15 133.35(14)
O3 Co1 N1 C15 13.42(15)
O1 Co1 N1 C15 -100.48(14)
C8 N1 C1 C2 -176.98(19)
C15 N1 C1 C2 60.7(2)
Co1 N1 C1 C2 -58.0(2)
N1 C1 C2 C7 -125.5(2)
N1 C1 C2 C3 59.7(3)
Co1 O1 C3 C2 -37.4(3)
Co1 O1 C3 C4 143.57(18)
C7 C2 C3 O1 -178.9(2)
C1 C2 C3 O1 -4.2(3)
C7 C2 C3 C4 0.1(3)
C1 C2 C3 C4 174.8(2)
O1 C3 C4 C5 177.8(2)
C2 C3 C4 C5 -1.2(3)
O1 C3 C4 C22 -1.5(3)
C2 C3 C4 C22 179.5(2)
C3 C4 C5 C6 1.7(4)
C22 C4 C5 C6 -179.0(2)
C4 C5 C6 C7 -1.0(4)
C4 C5 C6 C26 -177.0(2)
C5 C6 C7 C2 -0.2(3)
C26 C6 C7 C2 175.7(2)
C3 C2 C7 C6 0.6(3)
C1 C2 C7 C6 -174.2(2)
C1 N1 C8 C9 65.0(2)
C15 N1 C8 C9 -172.71(19)
Co1 N1 C8 C9 -52.8(2)
N1 C8 C9 C14 -125.2(2)
N1 C8 C9 C10 59.9(3)
Co1 O2 C10 C9 -38.5(3)
Co1 O2 C10 C11 141.87(18)
C14 C9 C10 O2 177.6(2)
C8 C9 C10 O2 -7.6(3)
C14 C9 C10 C11 -2.8(3)
C8 C9 C10 C11 172.0(2)
O2 C10 C11 C12 -179.9(2)
C9 C10 C11 C12 0.5(3)
O2 C10 C11 C30 -0.8(3)
C9 C10 C11 C30 179.6(2)
C10 C11 C12 C13 1.7(3)
C30 C11 C12 C13 -177.4(2)
C11 C12 C13 C14 -1.5(4)
C11 C12 C13 C34 179.2(2)
C12 C13 C14 C9 -1.0(3)
C34 C13 C14 C9 178.4(2)
C10 C9 C14 C13 3.1(3)
C8 C9 C14 C13 -171.8(2)
C8 N1 C15 C16 65.6(2)
C1 N1 C15 C16 -172.21(19)
Co1 N1 C15 C16 -54.5(2)
N1 C15 C16 C21 -123.1(2)
N1 C15 C16 C17 60.2(3)
Co1 O3 C17 C16 -40.4(3)
Co1 O3 C17 C18 140.41(18)
C21 C16 C17 O3 177.3(2)
C15 C16 C17 O3 -6.1(3)
C21 C16 C17 C18 -3.5(3)
C15 C16 C17 C18 173.1(2)
O3 C17 C18 C19 -177.9(2)
C16 C17 C18 C19 2.9(3)
O3 C17 C18 C38 -0.6(3)
C16 C17 C18 C38 -179.9(2)
C17 C18 C19 C20 -0.8(4)
C38 C18 C19 C20 -178.0(2)
C18 C19 C20 C21 -0.8(4)
C18 C19 C20 C42 179.7(2)
C19 C20 C21 C16 0.1(4)
C42 C20 C21 C16 179.6(2)
C17 C16 C21 C20 2.0(4)
C15 C16 C21 C20 -174.6(2)
C5 C4 C22 C23 0.0(3)
C3 C4 C22 C23 179.3(2)
C5 C4 C22 C25 -118.8(2)
C3 C4 C22 C25 60.4(3)
C5 C4 C22 C24 118.8(2)
C3 C4 C22 C24 -61.9(3)
C7 C6 C26 C29A 121.3(10)
C5 C6 C26 C29A -63.0(10)
C7 C6 C26 C27 -85.3(4)
C5 C6 C26 C27 90.4(4)
C7 C6 C26 C28 37.4(4)
C5 C6 C26 C28 -146.9(3)
C7 C6 C26 C29 155.4(3)
C5 C6 C26 C29 -28.9(4)
C7 C6 C26 C27A -111.8(9)
C5 C6 C26 C27A 63.9(9)
C7 C6 C26 C28A -1.2(8)
C5 C6 C26 C28A 174.5(7)
C12 C11 C30 C32 -125.9(2)
C10 C11 C30 C32 55.1(3)
C12 C11 C30 C33 -5.8(3)
C10 C11 C30 C33 175.1(2)
C12 C11 C30 C31 112.9(2)
C10 C11 C30 C31 -66.2(3)
C14 C13 C34 C36 -62.4(5)
C12 C13 C34 C36 116.9(4)
C14 C13 C34 C35A 114.5(4)
C12 C13 C34 C35A -66.2(4)
C14 C13 C34 C35 61.8(4)
C12 C13 C34 C35 -118.9(3)
C14 C13 C34 C37A -120.6(4)
C12 C13 C34 C37A 58.7(4)
C14 C13 C34 C36A -6.6(4)
C12 C13 C34 C36A 172.7(4)
C14 C13 C34 C37 174.3(4)
C12 C13 C34 C37 -6.4(4)
C19 C18 C38 C40 -132.8(3)
C17 C18 C38 C40 50.0(3)
C19 C18 C38 C39 -13.3(4)
C17 C18 C38 C39 169.5(3)
C19 C18 C38 C41 106.1(3)
C17 C18 C38 C41 -71.1(3)
C19 C20 C42 C43A 177.7(7)
C21 C20 C42 C43A -1.8(8)
C19 C20 C42 C44 -1.3(5)
C21 C20 C42 C44 179.3(4)
C19 C20 C42 C44A 50.9(6)
C21 C20 C42 C44A -128.5(5)
C19 C20 C42 C45 -124.1(3)
C21 C20 C42 C45 56.4(4)
C19 C20 C42 C43 121.1(3)
C21 C20 C42 C43 -58.4(4)
C19 C20 C42 C45A -61.4(5)
C21 C20 C42 C45A 119.1(5)
C70 P2 N2 P1 130.3(2)
C64 P2 N2 P1 9.3(3)
C76 P2 N2 P1 -111.6(2)
C52 P1 N2 P2 -107.7(2)
C46 P1 N2 P2 134.2(2)
C58 P1 N2 P2 13.6(3)
N2 P1 C46 C51 -159.62(19)
C52 P1 C46 C51 80.4(2)
C58 P1 C46 C51 -35.7(2)
N2 P1 C46 C47 24.0(2)
C52 P1 C46 C47 -96.0(2)
C58 P1 C46 C47 147.9(2)
C51 C46 C47 C48 0.0(4)
P1 C46 C47 C48 176.5(2)
C46 C47 C48 C49 -0.5(4)
C47 C48 C49 C50 0.8(5)
C48 C49 C50 C51 -0.6(4)
C49 C50 C51 C46 0.1(4)
C47 C46 C51 C50 0.2(4)
P1 C46 C51 C50 -176.16(19)
N2 P1 C52 C57 10.8(2)
C46 P1 C52 C57 129.25(19)
C58 P1 C52 C57 -114.1(2)
N2 P1 C52 C53 -168.8(2)
C46 P1 C52 C53 -50.4(2)
C58 P1 C52 C53 66.3(2)
C57 C52 C53 C54 -0.2(4)
P1 C52 C53 C54 179.5(2)
C52 C53 C54 C55 -0.1(4)
C53 C54 C55 C56 0.4(4)
C54 C55 C56 C57 -0.4(4)
C55 C56 C57 C52 0.0(4)
C53 C52 C57 C56 0.2(4)
P1 C52 C57 C56 -179.41(19)
N2 P1 C58 C59 -103.2(2)
C52 P1 C58 C59 19.8(3)
C46 P1 C58 C59 136.2(2)
N2 P1 C58 C63 69.8(2)
C52 P1 C58 C63 -167.2(2)
C46 P1 C58 C63 -50.8(2)
C63 C58 C59 C60 -0.7(4)
P1 C58 C59 C60 172.3(2)
C58 C59 C60 C61 1.0(5)
C59 C60 C61 C62 -0.4(5)
C60 C61 C62 C63 -0.4(5)
C61 C62 C63 C58 0.7(5)
C59 C58 C63 C62 -0.1(4)
P1 C58 C63 C62 -173.3(2)
N2 P2 C64 C69 -113.6(2)
C70 P2 C64 C69 124.5(2)
C76 P2 C64 C69 9.4(2)
N2 P2 C64 C65 64.1(2)
C70 P2 C64 C65 -57.7(2)
C76 P2 C64 C65 -172.81(19)
C69 C64 C65 C66 -1.4(4)
P2 C64 C65 C66 -179.2(2)
C64 C65 C66 C67 0.7(4)
C65 C66 C67 C68 1.0(5)
C66 C67 C68 C69 -2.0(5)
C65 C64 C69 C68 0.4(4)
P2 C64 C69 C68 178.2(2)
C67 C68 C69 C64 1.3(5)
N2 P2 C70 C75 27.0(2)
C64 P2 C70 C75 152.71(19)
C76 P2 C70 C75 -92.9(2)
N2 P2 C70 C71 -154.1(2)
C64 P2 C70 C71 -28.4(2)
C76 P2 C70 C71 86.0(2)
C75 C70 C71 C72 0.7(4)
P2 C70 C71 C72 -178.2(2)
C70 C71 C72 C73 -1.0(4)
C71 C72 C73 C74 0.6(4)
C72 C73 C74 C75 0.2(4)
C73 C74 C75 C70 -0.6(4)
C71 C70 C75 C74 0.1(4)
P2 C70 C75 C74 179.02(19)
N2 P2 C76 C81 25.2(2)
C70 P2 C76 C81 144.1(2)
C64 P2 C76 C81 -100.8(2)
N2 P2 C76 C77 -158.2(2)
C70 P2 C76 C77 -39.2(2)
C64 P2 C76 C77 75.8(2)
C81 C76 C77 C78 1.7(4)
P2 C76 C77 C78 -174.9(2)
C76 C77 C78 C79 -0.6(4)
C77 C78 C79 C80 -0.2(5)
C78 C79 C80 C81 -0.2(5)
C79 C80 C81 C76 1.3(5)
C77 C76 C81 C80 -2.1(4)
P2 C76 C81 C80 174.7(2)
